data_1558109
loop_
_publ_author_name
'Giester, Gerald'

_publ_section_title
;
 The Crystal Structures of the Isotypic Compounds M3(2+)Fe2(3+)(SeO3)6 (M
 = Cu,Zn)
;
_journal_name_full 'Acta Chemica Scandinavica'
_journal_page_first 824
_journal_page_last 828
_journal_paper_doi 10.3891/acta.chem.scand.49-0824
_journal_volume 49
_journal_year 1995
_chemical_formula_sum 'Cu3 Fe2 O18 Se6'
_chemical_formula_weight 1064.08
_chemical_name_common
;
Cu3(2+)Fe2(3+)(SeO3)6
;
_space_group_IT_number 14
_space_group_name_Hall '-P 2ybc'
_space_group_name_H-M_alt 'P 1 21/c 1'
_symmetry_cell_setting monoclinic
_symmetry_Int_Tables_number 14
_symmetry_space_group_name_Hall '-P 2ybc'
_symmetry_space_group_name_H-M 'P 1 21/c 1'
_cell_angle_alpha 90.
_cell_angle_beta 96.31(5)
_cell_angle_gamma 90.
_cell_formula_units_Z 2
_cell_length_a 12.417(9)
_cell_length_b 8.269(4)
_cell_length_c 7.627(6)
_cell_volume 778.4(9)
_diffrn_ambient_temperature 293
_diffrn_radiation_probe x-ray
_diffrn_radiation_type MoK\a
_diffrn_radiation_wavelength 0.71069
_exptl_absorpt_coefficient_mu 20.0
_exptl_crystal_density_diffrn 4.54
_exptl_crystal_F_000 974
_refine_ls_number_parameters 134
_refine_ls_number_reflns 1132
_refine_ls_R_factor_gt 0.025
_refine_ls_wR_factor_gt 0.058
_cod_data_source_file Acta-Chem-Scand-1995-49-824-1.cif
_cod_data_source_block 1
_cod_original_sg_symbol_H-M 'P 21/c'
_cod_database_code 1558109

loop_
_space_group_symop_id
_space_group_symop_operation_xyz
1 x,y,z
2 -x,1/2+y,1/2-z
3 -x,-y,-z
4 x,1/2-y,1/2+z

loop_
_atom_site_label
_atom_site_type_symbol
_atom_site_thermal_displace_type
_atom_site_fract_x
_atom_site_fract_y
_atom_site_fract_z
_atom_site_occupancy
_atom_site_U_iso_or_equiv
_atom_site_calc_flag
_atom_site_refinement_flags
_atom_site_disorder_assembly
_atom_site_disorder_group
Se1 Se Uiso 0.21809(5) 0.09841(6) 0.44642(6) 1.000 0.0167(2) . . . .
Se2 Se Uiso 0.95538(5) 0.19829(5) 0.86081(6) 1.000 0.0180(2) . . . .
Se3 Se Uiso 0.60546(5) 0.18448(5) 0.18332(6) 1.000 0.0168(2) . . . .
Cu1 Cu Uiso 0.50000 0.00000 0.50000 1.000 0.0204(2) . . . .
Cu2 Cu Uiso 0.38122(6) 0.12065(7) 0.12658(8) 1.000 0.0211(2) . . . .
Fe Fe Uiso 0.82585(7) 0.00531(8) 0.13429(9) 1.000 0.0167(2) . . . .
O1 O Uiso 0.2510(4) 0.0168(4) 0.6479(4) 1.000 0.0248(9) . . . .
O2 O Uiso 0.3274(3) 0.0370(4) 0.3506(4) 1.000 0.0219(8) . . . .
O3 O Uiso 0.2512(3) 0.2999(4) 0.4899(5) 1.000 0.0209(9) . . . .
O4 O Uiso 0.8679(3) 0.2687(4) 0.6919(4) 1.000 0.0211(8) . . . .
O5 O Uiso 0.8874(3) 0.0292(4) 0.9099(4) 1.000 0.0193(8) . . . .
O6 O Uiso 0.0529(3) 0.1143(4) 0.7463(5) 1.000 0.0223(8) . . . .
O7 O Uiso 0.5185(3) 0.0339(4) 0.2408(4) 1.000 0.0201(8) . . . .
O8 O Uiso 0.6747(3) 0.0928(4) 0.0326(4) 1.000 0.0185(8) . . . .
O9 O Uiso 0.5002(3) 0.2650(4) 0.0423(4) 1.000 0.0176(8) . . . .

loop_
_atom_type_symbol
_atom_type_description
_atom_type_scat_dispersion_real
_atom_type_scat_dispersion_imag
_atom_type_scat_source
Cu Cu -1.9646 0.5888 ' International Tables Vol C Tables 4.2.6.8 and 6.1.1.4'
Fe Fe -1.1336 3.1974 ' International Tables Vol C Tables 4.2.6.8 and 6.1.1.4'
O O 0.0492 0.0322 ' International Tables Vol C Tables 4.2.6.8 and 6.1.1.4'
Se Se -0.7943 1.1372 ' International Tables Vol C Tables 4.2.6.8 and 6.1.1.4'

loop_
_geom_angle_atom_site_label_1
_geom_angle_atom_site_label_2
_geom_angle_atom_site_label_3
_geom_angle
_geom_angle_site_symmetry_1
_geom_angle_site_symmetry_2
_geom_angle_site_symmetry_3
_geom_angle_publ_flag
O1 Se1 O2 98.5(2) . . . yes
O1 Se1 O3 100.43(18) . . . yes
O2 Se1 O3 100.73(18) . . . yes
O4 Se2 O5 99.10(17) . . . yes
O4 Se2 O6 100.45(18) . . 1_655 yes
O5 Se2 O6 100.07(17) . . 1_655 yes
Cu2 Se3 O7 43.40(13) . . . yes
Cu2 Se3 O8 112.30(13) . . . yes
Cu2 Se3 O9 46.50(13) . . . yes
O7 Se3 O8 103.14(17) . . . yes
O7 Se3 O9 89.12(17) . . . yes
O8 Se3 O9 98.96(17) . . . yes
O2 Cu1 O7 72.74(14) . . . yes
O2 Cu1 O9 93.72(14) . . 2_645 yes
O2 Cu1 O2 180.00 . . 3_656 yes
O2 Cu1 O7 107.26(14) . . 3_656 yes
O2 Cu1 O9 86.29(14) . . 4_555 yes
O7 Cu1 O9 88.57(14) . . 2_645 yes
O2 Cu1 O7 107.26(14) 3_656 . . yes
O7 Cu1 O7 180.00 . . 3_656 yes
O7 Cu1 O9 91.43(14) . . 4_555 yes
O2 Cu1 O9 86.29(14) 3_656 . 2_645 yes
O7 Cu1 O9 91.43(14) 3_656 . 2_645 yes
O9 Cu1 O9 180.00 2_645 . 4_555 yes
O2 Cu1 O7 72.74(14) 3_656 . 3_656 yes
O2 Cu1 O9 93.72(14) 3_656 . 4_555 yes
O7 Cu1 O9 88.57(14) 3_656 . 4_555 yes
Se3 Cu2 O2 110.27(12) . . . yes
Se3 Cu2 O7 37.41(11) . . . yes
Se3 Cu2 O9 37.66(11) . . . yes
Se3 Cu2 O8 118.62(11) . . 3_655 yes
Se3 Cu2 O3 140.29(12) . . 4_554 yes
O2 Cu2 O7 81.47(15) . . . yes
O2 Cu2 O9 141.03(14) . . . yes
O2 Cu2 O8 94.47(14) . . 3_655 yes
O2 Cu2 O3 103.72(16) . . 4_554 yes
O7 Cu2 O9 74.47(15) . . . yes
O7 Cu2 O8 99.03(14) . . 3_655 yes
O3 Cu2 O7 173.84(16) 4_554 . . yes
O8 Cu2 O9 119.00(14) 3_655 . . yes
O3 Cu2 O9 102.69(15) 4_554 . . yes
O3 Cu2 O8 77.43(15) 4_554 . 3_655 yes
O5 Fe O8 93.54(15) 1_554 . . yes
O3 Fe O8 76.57(15) 2_645 . . yes
O1 Fe O8 81.33(16) 3_656 . . yes
O6 Fe O8 166.64(16) 3_656 . . yes
O4 Fe O8 87.68(15) 4_554 . . yes
O3 Fe O5 83.73(15) 2_645 . 1_554 yes
O1 Fe O5 174.69(18) 3_656 . 1_554 yes
O5 Fe O6 95.98(16) 1_554 . 3_656 yes
O4 Fe O5 88.85(15) 4_554 . 1_554 yes
O1 Fe O3 93.69(16) 3_656 . 2_645 yes
O3 Fe O6 95.16(15) 2_645 . 3_656 yes
O3 Fe O4 162.09(15) 2_645 . 4_554 yes
O1 Fe O6 88.86(17) 3_656 . 3_656 yes
O1 Fe O4 92.29(15) 3_656 . 4_554 yes
O4 Fe O6 101.83(16) 4_554 . 3_656 yes
Se1 O1 Fe 134.3(3) . . 3_656 yes
Se1 O2 Cu1 124.52(17) . . . yes
Se1 O2 Cu2 128.2(2) . . . yes
Cu1 O2 Cu2 94.95(15) . . . yes
Se1 O3 Fe 126.6(2) . . 2_655 yes
Se1 O3 Cu2 126.4(2) . . 4_555 yes
Cu2 O3 Fe 106.08(16) 4_555 . 2_655 yes
Se2 O4 Fe 128.72(19) . . 4_555 yes
Se2 O5 Fe 121.82(18) . . 1_556 yes
Se2 O6 Fe 121.4(2) 1_455 . 3_656 yes
Se3 O7 Cu1 118.95(18) . . . yes
Se3 O7 Cu2 99.19(16) . . . yes
Cu1 O7 Cu2 107.24(17) . . . yes
Se3 O8 Fe 114.09(17) . . . yes
Se3 O8 Cu2 125.4(2) . . 3_655 yes
Cu2 O8 Fe 98.23(15) 3_655 . . yes
Se3 O9 Cu2 95.84(16) . . . yes
Se3 O9 Cu1 117.92(19) . . 2_655 yes
Cu1 O9 Cu2 129.48(19) 2_655 . . yes

loop_
_geom_bond_atom_site_label_1
_geom_bond_atom_site_label_2
_geom_bond_distance
_geom_bond_site_symmetry_1
_geom_bond_site_symmetry_2
_geom_bond_publ_flag
Se1 O1 1.687(3) . . yes
Se1 O2 1.689(4) . . yes
Se1 O3 1.739(4) . . yes
Se2 O4 1.694(4) . . yes
Se2 O5 1.696(4) . . yes
Se2 O6 1.716(4) . 1_655 yes
Se3 Cu2 2.820(2) . . yes
Se3 O7 1.736(4) . . yes
Se3 O8 1.689(4) . . yes
Se3 O9 1.732(4) . . yes
Cu1 O2 2.334(4) . . yes
Cu1 O7 2.035(3) . . yes
Cu1 O9 1.970(4) . 2_645 yes
Cu1 O2 2.334(4) . 3_656 yes
Cu1 O7 2.035(3) . 3_656 yes
Cu1 O9 1.970(4) . 4_555 yes
Cu2 O2 2.024(4) . . yes
Cu2 O7 1.963(4) . . yes
Cu2 O9 2.057(4) . . yes
Cu2 O8 2.210(4) . 3_655 yes
Cu2 O3 1.938(4) . 4_554 yes
Fe O8 2.080(4) . . yes
Fe O5 1.960(4) . 1_554 yes
Fe O3 2.121(4) . 2_645 yes
Fe O1 2.013(4) . 3_656 yes
Fe O6 1.942(4) . 3_656 yes
Fe O4 1.977(4) . 4_554 yes

loop_
_geom_torsion_atom_site_label_1
_geom_torsion_atom_site_label_2
_geom_torsion_atom_site_label_3
_geom_torsion_atom_site_label_4
_geom_torsion
_geom_torsion_site_symmetry_1
_geom_torsion_site_symmetry_2
_geom_torsion_site_symmetry_3
_geom_torsion_site_symmetry_4
_geom_torsion_publ_flag
O2 Se1 O1 Fe -173.3(3) . . . 3_656 no
O3 Se1 O1 Fe 84.0(3) . . . 3_656 no
O1 Se1 O2 Cu1 -31.0(2) . . . . no
O1 Se1 O2 Cu2 -163.4(2) . . . . no
O3 Se1 O2 Cu1 71.4(2) . . . . no
O3 Se1 O2 Cu2 -61.0(3) . . . . no
O1 Se1 O3 Fe -148.3(3) . . . 2_655 no
O1 Se1 O3 Cu2 44.4(3) . . . 4_555 no
O2 Se1 O3 Fe 110.9(2) . . . 2_655 no
O2 Se1 O3 Cu2 -56.5(3) . . . 4_555 no
O5 Se2 O4 Fe 141.6(2) . . . 4_555 no
O6 Se2 O4 Fe -116.3(3) 1_655 . . 4_555 no
O4 Se2 O5 Fe -113.6(2) . . . 1_556 no
O6 Se2 O5 Fe 144.0(2) 1_655 . . 1_556 no
Cu2 Se3 O7 Cu1 -115.6(3) . . . . no
O8 Se3 O7 Cu1 135.7(2) . . . . no
O8 Se3 O7 Cu2 -108.68(17) . . . . no
O9 Se3 O7 Cu1 -125.3(2) . . . . no
O9 Se3 O7 Cu2 -9.68(16) . . . . no
Cu2 Se3 O8 Fe -142.75(13) . . . . no
Cu2 Se3 O8 Cu2 -22.1(2) . . . 3_655 no
O7 Se3 O8 Fe -98.0(2) . . . . no
O7 Se3 O8 Cu2 22.7(2) . . . 3_655 no
O9 Se3 O8 Fe 170.76(19) . . . . no
O9 Se3 O8 Cu2 -68.5(2) . . . 3_655 no
Cu2 Se3 O9 Cu1 141.0(3) . . . 2_655 no
O7 Se3 O9 Cu2 9.17(16) . . . . no
O7 Se3 O9 Cu1 150.2(2) . . . 2_655 no
O8 Se3 O9 Cu2 112.33(16) . . . . no
O8 Se3 O9 Cu1 -106.6(2) . . . 2_655 no
O8 Se3 Cu2 O9 -81.0(2) . . . . no
O7 Se3 Cu2 O2 41.99(19) . . . . no
O8 Se3 Cu2 O2 127.62(16) . . . . no
O9 Se3 Cu2 O2 -151.41(19) . . . . no
O8 Se3 Cu2 O7 85.6(2) . . . . no
O9 Se3 Cu2 O7 166.6(2) . . . . no
O7 Se3 Cu2 O9 -166.6(2) . . . . no
O9 Se3 Cu2 O8 101.37(18) . . . 3_655 no
O7 Se3 Cu2 O8 -65.23(19) . . . 3_655 no
O8 Se3 Cu2 O8 20.40(16) . . . 3_655 no
O9 Se3 Cu2 O3 -4.2(2) . . . 4_554 no
O7 Se3 Cu2 O3 -170.8(2) . . . 4_554 no
O8 Se3 Cu2 O3 -85.2(2) . . . 4_554 no
O7 Cu1 O2 Se1 -157.9(2) . . . . no
O9 Cu1 O7 Se3 40.2(2) 4_555 . . . no
O9 Cu1 O7 Cu2 -71.06(18) 4_555 . . . no
O7 Cu1 O2 Cu2 -13.55(13) . . . . no
O9 Cu1 O2 Se1 114.8(2) 2_645 . . . no
O9 Cu1 O2 Cu2 -100.90(15) 2_645 . . . no
O7 Cu1 O2 Se1 22.1(2) 3_656 . . . no
O7 Cu1 O2 Cu2 166.45(13) 3_656 . . . no
O9 Cu1 O2 Se1 -65.3(2) 4_555 . . . no
O9 Cu1 O2 Cu2 79.11(15) 4_555 . . . no
O2 Cu1 O7 Se3 125.9(2) . . . . no
O2 Cu1 O7 Cu2 14.60(14) . . . . no
O9 Cu1 O7 Se3 -139.8(2) 2_645 . . . no
O9 Cu1 O7 Cu2 108.94(18) 2_645 . . . no
O2 Cu1 O7 Se3 -54.1(2) 3_656 . . . no
O2 Cu1 O7 Cu2 -165.40(14) 3_656 . . . no
Se3 Cu2 O2 Se1 131.7(2) . . . . no
Se3 Cu2 O2 Cu1 -10.70(13) . . . . no
O7 Cu2 O2 Se1 155.9(3) . . . . no
O7 Cu2 O2 Cu1 13.57(13) . . . . no
O9 Cu2 O2 Se1 104.0(3) . . . . no
O9 Cu2 O2 Cu1 -38.4(3) . . . . no
O8 Cu2 O2 Se1 -105.6(2) 3_655 . . . no
O8 Cu2 O2 Cu1 112.05(14) 3_655 . . . no
O3 Cu2 O2 Se1 -27.5(3) 4_554 . . . no
O3 Cu2 O2 Cu1 -169.82(13) 4_554 . . . no
Se3 Cu2 O7 Cu1 124.3(2) . . . . no
O2 Cu2 O7 Se3 -140.61(17) . . . . no
O2 Cu2 O7 Cu1 -16.30(16) . . . . no
O9 Cu2 O7 Se3 8.45(14) . . . . no
O9 Cu2 O7 Cu1 132.76(18) . . . . no
O8 Cu2 O7 Se3 126.19(15) 3_655 . . . no
O8 Cu2 O7 Cu1 -109.51(16) 3_655 . . . no
Se3 Cu2 O9 Cu1 -134.0(3) . . . 2_655 no
O2 Cu2 O9 Se3 45.5(3) . . . . no
O2 Cu2 O9 Cu1 -88.4(3) . . . 2_655 no
O7 Cu2 O9 Se3 -8.41(14) . . . . no
O7 Cu2 O9 Cu1 -142.4(2) . . . 2_655 no
O8 Cu2 O9 Se3 -100.25(16) 3_655 . . . no
O3 Cu2 O9 Se3 177.23(16) 4_554 . . . no
Se3 Cu2 O8 Se3 -23.3(2) . . 3_655 3_655 no
Se3 Cu2 O8 Fe -150.83(9) . . 3_655 3_655 no
O2 Cu2 O8 Se3 -139.3(2) . . 3_655 3_655 no
O2 Cu2 O8 Fe 93.16(16) . . 3_655 3_655 no
O7 Cu2 O8 Se3 -57.3(2) . . 3_655 3_655 no
O7 Cu2 O8 Fe 175.21(14) . . 3_655 3_655 no
O9 Cu2 O8 Se3 19.9(3) . . 3_655 3_655 no
O9 Cu2 O8 Fe -107.61(16) . . 3_655 3_655 no
Se3 Cu2 O3 Fe 130.00(12) . . 4_554 3_655 no
Se3 Cu2 O3 Se1 -39.4(4) . . 4_554 4_554 no
O2 Cu2 O3 Fe -81.56(18) . . 4_554 3_655 no
O2 Cu2 O3 Se1 109.0(3) . . 4_554 4_554 no
O9 Cu2 O3 Fe 127.35(16) . . 4_554 3_655 no
O9 Cu2 O3 Se1 -42.1(3) . . 4_554 4_554 no
O5 Fe O8 Se3 -151.5(2) 1_554 . . . no
O5 Fe O8 Cu2 73.60(15) 1_554 . . 3_655 no
O3 Fe O8 Se3 125.8(2) 2_645 . . . no
O3 Fe O8 Cu2 -9.09(14) 2_645 . . 3_655 no
O1 Fe O8 Se3 29.90(19) 3_656 . . . no
O1 Fe O8 Cu2 -105.02(15) 3_656 . . 3_655 no
O4 Fe O8 Se3 -62.8(2) 4_554 . . . no
O4 Fe O8 Cu2 162.30(15) 4_554 . . 3_655 no
O8 Fe O5 Se2 93.3(2) . . 1_554 1_554 no
O8 Fe O3 Se1 -158.7(3) . . 2_645 2_645 no
O8 Fe O3 Cu2 10.70(16) . . 2_645 3_655 no
O8 Fe O1 Se1 173.4(3) . . 3_656 3_656 no
O8 Fe O4 Se2 148.7(3) . . 4_554 4_554 no
